data_4125729
loop_
_publ_author_name
'Smalley, Adam P.'
'Cuthbertson, James D.'
'Gaunt, Matthew J.'

_publ_section_title
;
 Palladium-Catalyzed Enantioselective C-H Activation of Aliphatic Amines
 Using Chiral Anionic BINOL-Phosphoric Acid Ligands.
;
_journal_issue 4
_journal_name_full 'Journal of the American Chemical Society'
_journal_page_first 1412
_journal_page_last 1415
_journal_paper_doi 10.1021/jacs.6b12234
_journal_volume 139
_journal_year 2017
_chemical_absolute_configuration ad
_chemical_formula_moiety 'C10 H15 N O3'
_chemical_formula_sum 'C10 H15 N O3'
_chemical_formula_weight 197.23
_space_group_crystal_system orthorhombic
_space_group_IT_number 19
_space_group_name_Hall 'P 2ac 2ab'
_space_group_name_H-M_alt 'P 21 21 21'
_symmetry_space_group_name_Hall 'P 2ac 2ab'
_symmetry_space_group_name_H-M 'P 21 21 21'
_atom_sites_solution_hydrogens geom
_audit_creation_method SHELXL-2014/7
_cell_angle_alpha 90
_cell_angle_beta 90
_cell_angle_gamma 90
_cell_formula_units_Z 4
_cell_length_a 6.7401(3)
_cell_length_b 11.1362(4)
_cell_length_c 13.6362(5)
_cell_measurement_reflns_used 9803
_cell_measurement_temperature 220(2)
_cell_measurement_theta_max 70.20
_cell_measurement_theta_min 3.24
_cell_volume 1023.52(7)
_computing_cell_refinement 'SAINT (Bruker, 2014)'
_computing_data_collection 'APEX2 (Bruker, 2014)'
_computing_data_reduction SAINT
_computing_molecular_graphics 'Mercury (Macrae et al., 2008)'
_computing_publication_material SHELXL
_computing_structure_refinement 'SHELXL (Sheldrick, 2015)'
_computing_structure_solution 'SHELXT (Sheldrick, 2015)'
_diffrn_ambient_temperature 220(2)
_diffrn_measured_fraction_theta_full 1.000
_diffrn_measured_fraction_theta_max 1.000
_diffrn_measurement_device_type 'Bruker D8-QUEST PHOTON-100'
_diffrn_measurement_method '\w and \f-scans'
_diffrn_radiation_type CuK\a
_diffrn_radiation_wavelength 1.54178
_diffrn_reflns_av_R_equivalents 0.0308
_diffrn_reflns_av_unetI/netI 0.0136
_diffrn_reflns_Laue_measured_fraction_full 1.000
_diffrn_reflns_Laue_measured_fraction_max 1.000
_diffrn_reflns_limit_h_max 8
_diffrn_reflns_limit_h_min -7
_diffrn_reflns_limit_k_max 13
_diffrn_reflns_limit_k_min -13
_diffrn_reflns_limit_l_max 16
_diffrn_reflns_limit_l_min -16
_diffrn_reflns_number 19974
_diffrn_reflns_point_group_measured_fraction_full 1.000
_diffrn_reflns_point_group_measured_fraction_max 0.999
_diffrn_reflns_theta_full 67.679
_diffrn_reflns_theta_max 70.189
_diffrn_reflns_theta_min 5.128
_diffrn_source 'Incoatec I\mS Cu microsource'
_exptl_absorpt_coefficient_mu 0.779
_exptl_absorpt_correction_T_max 0.7533
_exptl_absorpt_correction_T_min 0.6693
_exptl_absorpt_correction_type multi-scan
_exptl_absorpt_process_details 'SADABS (Bruker, 2014)'
_exptl_crystal_colour colourless
_exptl_crystal_density_diffrn 1.280
_exptl_crystal_description block
_exptl_crystal_F_000 424
_exptl_crystal_size_max 0.300
_exptl_crystal_size_mid 0.200
_exptl_crystal_size_min 0.180
_refine_diff_density_max 0.137
_refine_diff_density_min -0.101
_refine_diff_density_rms 0.028
_refine_ls_abs_structure_details
;
Flack x determined using 776 quotients [(I+)-(I-)]/[(I+)+(I-)]
(Parsons, Flack and Wagner, Acta Cryst. B69 (2013) 249-259).
;
_refine_ls_abs_structure_Flack 0.08(7)
_refine_ls_extinction_coef 0.0163(13)
_refine_ls_extinction_method 'SHELXL-2014/7 (Sheldrick 2014'
_refine_ls_goodness_of_fit_ref 1.059
_refine_ls_hydrogen_treatment constr
_refine_ls_matrix_type full
_refine_ls_number_parameters 130
_refine_ls_number_reflns 1942
_refine_ls_number_restraints 0
_refine_ls_restrained_S_all 1.059
_refine_ls_R_factor_all 0.0261
_refine_ls_R_factor_gt 0.0254
_refine_ls_shift/su_max 0.000
_refine_ls_shift/su_mean 0.000
_refine_ls_structure_factor_coef Fsqd
_refine_ls_weighting_details 'w=1/[\s^2^(Fo^2^)+(0.0337P)^2^+0.1608P] where P=(Fo^2^+2Fc^2^)/3'
_refine_ls_weighting_scheme calc
_refine_ls_wR_factor_gt 0.0658
_refine_ls_wR_factor_ref 0.0667
_reflns_Friedel_coverage 0.690
_reflns_Friedel_fraction_full 1.000
_reflns_Friedel_fraction_max 0.997
_reflns_number_gt 1903
_reflns_number_total 1942
_reflns_threshold_expression 'I > 2\s(I)'
_cod_data_source_file ja6b12234_si_002.cif
_cod_data_source_block MG_B2_0024
_cod_database_code 4125729
_cambridge_user_name 'Adam Smalley'
_cambridge_user_crsid aps57
_cambridge_supervisor_name 'Matthew Gaunt'
_cambridge_supervisor_crsid mjg32
_cambridge_crystallographer_name 'Andrew Bond'
_cambridge_crystallographer_crsid adb29
_cambridge_sample_id AS8196
_cambridge_data_id MG_B2_0024
_ccdc_publ_extra_info
;
_cambridge_sample_id AS8196
_cambridge_data_id MG_B2_0024
;
_shelx_space_group_comment
;
The symmetry employed for this shelxl refinement is uniquely defined
by the following loop, which should always be used as a source of
symmetry information in preference to the above space-group names.
They are only intended as comments.
;
_shelx_estimated_absorpt_t_min 0.800
_shelx_estimated_absorpt_t_max 0.872

loop_
_space_group_symop_operation_xyz
'x, y, z'
'-x+1/2, -y, z+1/2'
'-x, y+1/2, -z+1/2'
'x+1/2, -y+1/2, -z'

loop_
_atom_site_label
_atom_site_type_symbol
_atom_site_fract_x
_atom_site_fract_y
_atom_site_fract_z
_atom_site_U_iso_or_equiv
_atom_site_adp_type
_atom_site_occupancy
_atom_site_site_symmetry_order
_atom_site_calc_flag
_atom_site_refinement_flags_posn
_atom_site_refinement_flags_adp
O1' O 0.1379(2) 0.36663(11) 0.41282(10) 0.0464(4) Uani 1 1 d . .
O2' O -0.06374(19) 0.47603(13) 0.32401(11) 0.0526(4) Uani 1 1 d . .
O3' O 0.44689(19) 0.73554(11) 0.24533(9) 0.0438(3) Uani 1 1 d . .
N1 N 0.39943(18) 0.57066(11) 0.43861(8) 0.0244(3) Uani 1 1 d . .
C1 C 0.3266(3) 0.35351(14) 0.46238(13) 0.0368(4) Uani 1 1 d . .
H1A H 0.4263 0.3261 0.4151 0.044 Uiso 1 1 calc R U
H1B H 0.3143 0.2919 0.5133 0.044 Uiso 1 1 calc R U
C2 C 0.3970(3) 0.46976(13) 0.50901(10) 0.0293(3) Uani 1 1 d . .
C3 C 0.2582(3) 0.50736(19) 0.59190(13) 0.0485(5) Uani 1 1 d . .
H3A H 0.3050 0.5819 0.6205 0.073 Uiso 1 1 calc R U
H3B H 0.2560 0.4453 0.6418 0.073 Uiso 1 1 calc R U
H3C H 0.1254 0.5188 0.5661 0.073 Uiso 1 1 calc R U
C4 C 0.6076(3) 0.45083(16) 0.54517(14) 0.0430(4) Uani 1 1 d . .
H4A H 0.6928 0.4314 0.4901 0.065 Uiso 1 1 calc R U
H4B H 0.6099 0.3854 0.5921 0.065 Uiso 1 1 calc R U
H4C H 0.6548 0.5237 0.5765 0.065 Uiso 1 1 calc R U
C5 C 0.2399(2) 0.56994(13) 0.36522(10) 0.0251(3) Uani 1 1 d . .
C6 C 0.0949(2) 0.46862(15) 0.36444(12) 0.0343(4) Uani 1 1 d . .
C7 C 0.4522(2) 0.54506(13) 0.33690(10) 0.0273(3) Uani 1 1 d . .
H7A H 0.4861 0.4608 0.3210 0.033 Uiso 1 1 calc R U
C8 C 0.5676(3) 0.64133(16) 0.28355(13) 0.0392(4) Uani 1 1 d . .
H8A H 0.6650 0.6760 0.3287 0.047 Uiso 1 1 calc R U
H8B H 0.6407 0.6041 0.2294 0.047 Uiso 1 1 calc R U
C9 C 0.3158(3) 0.78131(16) 0.31828(13) 0.0376(4) Uani 1 1 d . .
H9A H 0.2566 0.8566 0.2953 0.045 Uiso 1 1 calc R U
H9B H 0.3904 0.7983 0.3784 0.045 Uiso 1 1 calc R U
C10 C 0.1534(2) 0.69137(14) 0.34004(12) 0.0323(4) Uani 1 1 d . .
H10A H 0.0730 0.7203 0.3951 0.039 Uiso 1 1 calc R U
H10B H 0.0667 0.6837 0.2827 0.039 Uiso 1 1 calc R U

loop_
_atom_site_aniso_label
_atom_site_aniso_U_11
_atom_site_aniso_U_22
_atom_site_aniso_U_33
_atom_site_aniso_U_23
_atom_site_aniso_U_13
_atom_site_aniso_U_12
O1' 0.0446(7) 0.0335(6) 0.0611(8) 0.0059(6) -0.0122(6) -0.0144(5)
O2' 0.0335(7) 0.0573(8) 0.0670(9) -0.0024(7) -0.0168(7) -0.0096(6)
O3' 0.0449(7) 0.0428(7) 0.0437(6) 0.0193(5) 0.0124(6) 0.0099(6)
N1 0.0251(6) 0.0233(6) 0.0247(6) -0.0002(4) -0.0025(5) 0.0007(5)
C1 0.0440(10) 0.0253(8) 0.0410(9) 0.0044(7) -0.0058(8) -0.0031(7)
C2 0.0370(9) 0.0255(7) 0.0252(7) 0.0020(6) -0.0017(6) 0.0016(6)
C3 0.0665(12) 0.0487(10) 0.0304(8) 0.0063(8) 0.0116(9) 0.0108(10)
C4 0.0493(11) 0.0355(9) 0.0443(9) 0.0028(7) -0.0193(8) 0.0066(8)
C5 0.0241(7) 0.0278(7) 0.0233(6) -0.0003(6) -0.0002(6) 0.0013(6)
C6 0.0308(8) 0.0362(8) 0.0359(8) -0.0036(6) -0.0028(7) -0.0033(7)
C7 0.0272(7) 0.0278(7) 0.0268(7) 0.0002(6) 0.0017(6) 0.0044(6)
C8 0.0319(8) 0.0421(9) 0.0437(9) 0.0119(7) 0.0103(8) 0.0064(7)
C9 0.0415(9) 0.0285(8) 0.0427(9) 0.0082(7) 0.0023(7) 0.0064(7)
C10 0.0287(7) 0.0340(8) 0.0342(8) 0.0036(6) 0.0005(6) 0.0089(6)

loop_
_atom_type_symbol
_atom_type_description
_atom_type_scat_dispersion_real
_atom_type_scat_dispersion_imag
_atom_type_scat_source
C C 0.0181 0.0091 'International Tables Vol C Tables 4.2.6.8 and 6.1.1.4'
H H 0.0000 0.0000 'International Tables Vol C Tables 4.2.6.8 and 6.1.1.4'
N N 0.0311 0.0180 'International Tables Vol C Tables 4.2.6.8 and 6.1.1.4'
O O 0.0492 0.0322 'International Tables Vol C Tables 4.2.6.8 and 6.1.1.4'

loop_
_geom_angle_atom_site_label_1
_geom_angle_atom_site_label_2
_geom_angle_atom_site_label_3
_geom_angle
C6 O1' C1 120.24(13)
C9 O3' C8 111.20(12)
C7 N1 C5 61.97(9)
C7 N1 C2 118.12(11)
C5 N1 C2 115.48(12)
O1' C1 C2 112.57(13)
O1' C1 H1A 109.1
C2 C1 H1A 109.1
O1' C1 H1B 109.1
C2 C1 H1B 109.1
H1A C1 H1B 107.8
N1 C2 C4 107.83(13)
N1 C2 C1 112.32(12)
C4 C2 C1 108.04(13)
N1 C2 C3 106.23(13)
C4 C2 C3 111.77(14)
C1 C2 C3 110.66(15)
C2 C3 H3A 109.5
C2 C3 H3B 109.5
H3A C3 H3B 109.5
C2 C3 H3C 109.5
H3A C3 H3C 109.5
H3B C3 H3C 109.5
C2 C4 H4A 109.5
C2 C4 H4B 109.5
H4A C4 H4B 109.5
C2 C4 H4C 109.5
H4A C4 H4C 109.5
H4B C4 H4C 109.5
N1 C5 C6 119.22(12)
N1 C5 C7 58.72(9)
C6 C5 C7 118.72(13)
N1 C5 C10 115.59(12)
C6 C5 C10 114.98(12)
C7 C5 C10 118.16(13)
O2' C6 O1' 118.23(16)
O2' C6 C5 122.14(15)
O1' C6 C5 119.59(14)
N1 C7 C5 59.31(9)
N1 C7 C8 116.37(13)
C5 C7 C8 118.77(13)
N1 C7 H7A 116.7
C5 C7 H7A 116.7
C8 C7 H7A 116.7
O3' C8 C7 113.86(14)
O3' C8 H8A 108.8
C7 C8 H8A 108.8
O3' C8 H8B 108.8
C7 C8 H8B 108.8
H8A C8 H8B 107.7
O3' C9 C10 110.41(14)
O3' C9 H9A 109.6
C10 C9 H9A 109.6
O3' C9 H9B 109.6
C10 C9 H9B 109.6
H9A C9 H9B 108.1
C5 C10 C9 110.97(13)
C5 C10 H10A 109.4
C9 C10 H10A 109.4
C5 C10 H10B 109.4
C9 C10 H10B 109.4
H10A C10 H10B 108.0

loop_
_geom_bond_atom_site_label_1
_geom_bond_atom_site_label_2
_geom_bond_distance
O1' C6 1.345(2)
O1' C1 1.448(2)
O2' C6 1.206(2)
O3' C9 1.425(2)
O3' C8 1.426(2)
N1 C7 1.4600(18)
N1 C5 1.4690(18)
N1 C2 1.4780(18)
C1 C2 1.518(2)
C1 H1A 0.9800
C1 H1B 0.9800
C2 C4 1.518(2)
C2 C3 1.526(2)
C3 H3A 0.9700
C3 H3B 0.9700
C3 H3C 0.9700
C4 H4A 0.9700
C4 H4B 0.9700
C4 H4C 0.9700
C5 C6 1.493(2)
C5 C7 1.5079(19)
C5 C10 1.512(2)
C7 C8 1.511(2)
C7 H7A 0.9900
C8 H8A 0.9800
C8 H8B 0.9800
C9 C10 1.513(2)
C9 H9A 0.9800
C9 H9B 0.9800
C10 H10A 0.9800
C10 H10B 0.9800

loop_
_geom_torsion_atom_site_label_1
_geom_torsion_atom_site_label_2
_geom_torsion_atom_site_label_3
_geom_torsion_atom_site_label_4
_geom_torsion
C6 O1' C1 C2 36.6(2)
C7 N1 C2 C4 83.80(15)
C5 N1 C2 C4 154.19(12)
C7 N1 C2 C1 -35.13(19)
C5 N1 C2 C1 35.26(18)
C7 N1 C2 C3 -156.24(14)
C5 N1 C2 C3 -85.85(16)
O1' C1 C2 N1 -52.85(19)
O1' C1 C2 C4 -171.65(13)
O1' C1 C2 C3 65.69(18)
C7 N1 C5 C6 107.72(15)
C2 N1 C5 C6 -2.03(18)
C2 N1 C5 C7 -109.75(14)
C7 N1 C5 C10 -108.74(15)
C2 N1 C5 C10 141.51(13)
C1 O1' C6 O2' 179.94(16)
C1 O1' C6 C5 -2.2(2)
N1 C5 C6 O2' 161.41(15)
C7 C5 C6 O2' -130.42(17)
C10 C5 C6 O2' 17.7(2)
N1 C5 C6 O1' -16.3(2)
C7 C5 C6 O1' 51.8(2)
C10 C5 C6 O1' -160.08(14)
C2 N1 C7 C5 105.54(14)
C5 N1 C7 C8 109.30(15)
C2 N1 C7 C8 -145.16(14)
C6 C5 C7 N1 -108.57(14)
C10 C5 C7 N1 104.36(14)
N1 C5 C7 C8 -105.27(15)
C6 C5 C7 C8 146.16(15)
C10 C5 C7 C8 -0.9(2)
C9 O3' C8 C7 50.0(2)
N1 C7 C8 O3' -81.93(18)
C5 C7 C8 O3' -14.1(2)
C8 O3' C9 C10 -71.84(18)
N1 C5 C10 C9 48.87(18)
C6 C5 C10 C9 -166.04(13)
C7 C5 C10 C9 -17.77(19)
O3' C9 C10 C5 53.12(18)
